data_1571907
loop_
_publ_author_name
'Pawar, Shweta M.'
'Patil, Satyajeet S.'
'Sonawane, Kailas D.'
'More, Vikramsinh B.'
'Patil, Pramod S.'

_publ_section_title
;
 Hydrothermally synthesized copper oxide nanoparticles: Rietveld analysis
 and antimicrobial studies
;
_journal_name_full 'Surfaces and Interfaces'
_journal_page_first 104598
_journal_paper_doi 10.1016/j.surfin.2024.104598
_journal_volume 51
_journal_year 2024
_chemical_formula_structural CuO
_chemical_formula_sum 'Cu O'
_chemical_name_common CuO
_space_group_IT_number 15
_space_group_name_Hall '-C 2yc'
_space_group_name_H-M_alt 'C 1 2/c 1'
_cell_angle_alpha 90.000000
_cell_angle_beta 99.388512
_cell_angle_gamma 90.000000
_cell_formula_units_Z 4
_cell_length_a 4.6313(14)
_cell_length_b 3.3950(13)
_cell_length_c 5.0794(13)
_cell_volume 78.79(4)
_exptl_crystal_density_diffrn 6.752
_cod_data_source_file cuo.cif
_cod_data_source_block /var/www/html/cod/tmp/uploads/1718422691.2331-7CDD40D7C206894C.cif
_cod_original_cell_volume 78.794948
_cod_original_sg_symbol_H-M 'C 2/c'
_cod_database_code 1571907

loop_
_symmetry_equiv_pos_as_xyz
'x, y, z'
'-x, -y, -z'
'-x, y, -z+1/2'
'x, -y, z+1/2'
'x+1/2, y+1/2, z'
'-x+1/2, -y+1/2, -z'
'-x+1/2, y+1/2, -z+1/2'
'x+1/2, -y+1/2, z+1/2'

loop_
_atom_site_label
_atom_site_occupancy
_atom_site_fract_x
_atom_site_fract_y
_atom_site_fract_z
_atom_site_adp_type
_atom_site_U_iso_or_equiv
_atom_site_type_symbol
Cu1 1.000 0.250000 0.250000 0.000000 Uiso 0.002300 Cu
O1 1.000 0.000000 0.9286(18) 0.750000 Uiso 0.027360 O

loop_
_atom_type_symbol
Cu
O
